data_7043414
loop_
_publ_author_name
'Beltr\'an, Tom\'as F.'
'Zaragoza, Guillermo'
'Delaude, Lionel'

_publ_section_title
;
 Synthesis and complexation of superbulky imidazolium-2-dithiocarboxylate
 ligands
;
_journal_name_full 'Dalton Trans.'
_journal_paper_doi 10.1039/C7DT01889D
_journal_year 2017
_chemical_formula_moiety 'C70 H56 N2 O2 S2'
_chemical_formula_sum 'C70 H56 N2 O2 S2'
_chemical_formula_weight 1021.28
_space_group_crystal_system monoclinic
_space_group_IT_number 14
_space_group_name_Hall '-P 2ybc'
_space_group_name_H-M_alt 'P 1 21/c 1'
_symmetry_space_group_name_Hall '-P 2ybc'
_symmetry_space_group_name_H-M 'P 1 21/c 1'
_atom_sites_solution_hydrogens geom
_audit_conform_dict_location ftp://ftp.iucr.org/pub/cif_core.dic
_audit_conform_dict_name cif_core.dic
_audit_conform_dict_version 2.4.3
_audit_creation_date 2017-03-03T12:27:35-00:00
_audit_creation_method 'WinGX routine CIF_UPDATE'
_audit_update_record
;
2017-05-08 deposited with the CCDC.
2017-06-23 downloaded from the CCDC.
;
_cell_angle_alpha 90
_cell_angle_beta 93.995(5)
_cell_angle_gamma 90
_cell_formula_units_Z 4
_cell_length_a 15.1812(11)
_cell_length_b 10.1211(8)
_cell_length_c 35.9635(27)
_cell_measurement_reflns_used 1971
_cell_measurement_temperature 100(2)
_cell_measurement_theta_max 24.13
_cell_measurement_theta_min 2.42
_cell_measurement_wavelength 0.71073
_cell_volume 5512.4(7)
_computing_cell_refinement 'APPEX2v2014.11-0 (BRUKER AXS, 2005)'
_computing_data_collection 'APPEX2v2014.11-0 (BRUKER AXS, 2005)'
_computing_data_reduction 'APPEX2v2014.11-0 (BRUKER AXS, 2005)'
_computing_molecular_graphics 'Ortep for Windows (Farrugia, 2012)'
_computing_publication_material 'WinGX publication routines (Farrugia, 2012)'
_computing_structure_refinement 'SHELXL-2016/6 (Sheldrick, 2016)'
_computing_structure_solution 'DIRDIF2008 (Beurskens et al, 2008)'
_diffrn_ambient_temperature 100(2)
_diffrn_detector 'APEX-II CCD'
_diffrn_measured_fraction_theta_full 1
_diffrn_measured_fraction_theta_max 1
_diffrn_measurement_device '\k-geometry diffractometer'
_diffrn_measurement_device_type 'Bruker APEX-II'
_diffrn_measurement_method '\f or \w oscillation scans'
_diffrn_orient_matrix_UB_11 -0.014101
_diffrn_orient_matrix_UB_12 -0.096428
_diffrn_orient_matrix_UB_13 0.0008
_diffrn_orient_matrix_UB_21 -0.03464
_diffrn_orient_matrix_UB_22 0.015045
_diffrn_orient_matrix_UB_23 0.022272
_diffrn_orient_matrix_UB_31 -0.054418
_diffrn_orient_matrix_UB_32 0.01541
_diffrn_orient_matrix_UB_33 -0.016741
_diffrn_radiation_monochromator graphite
_diffrn_radiation_probe x-ray
_diffrn_radiation_type MoK\a
_diffrn_radiation_wavelength 0.71073
_diffrn_reflns_av_R_equivalents 0.0916
_diffrn_reflns_av_unetI/netI 0.1004
_diffrn_reflns_Laue_measured_fraction_full 1
_diffrn_reflns_Laue_measured_fraction_max 1
_diffrn_reflns_limit_h_max 18
_diffrn_reflns_limit_h_min -16
_diffrn_reflns_limit_k_max 12
_diffrn_reflns_limit_k_min -12
_diffrn_reflns_limit_l_max 44
_diffrn_reflns_limit_l_min -44
_diffrn_reflns_number 47897
_diffrn_reflns_point_group_measured_fraction_full 1
_diffrn_reflns_point_group_measured_fraction_max 1
_diffrn_reflns_theta_full 25.242
_diffrn_reflns_theta_max 26.373
_diffrn_reflns_theta_min 1.345
_diffrn_source 'sealed x-ray tube'
_diffrn_standards_number 0
_exptl_absorpt_coefficient_mu 0.146
_exptl_absorpt_correction_T_max 0.959
_exptl_absorpt_correction_T_min 0.862
_exptl_absorpt_correction_type multi-scan
_exptl_absorpt_process_details
;
SADABS-2016/2 - Bruker AXS area detector scaling and absorption correction
;
_exptl_crystal_colour orange
_exptl_crystal_density_diffrn 1.231
_exptl_crystal_density_method 'not measured'
_exptl_crystal_description Plate
_exptl_crystal_F_000 2152
_exptl_crystal_size_max 0.2
_exptl_crystal_size_mid 0.17
_exptl_crystal_size_min 0.09
_refine_diff_density_max 0.374
_refine_diff_density_min -0.347
_refine_diff_density_rms 0.074
_refine_ls_extinction_method none
_refine_ls_goodness_of_fit_ref 1.003
_refine_ls_hydrogen_treatment constr
_refine_ls_matrix_type full
_refine_ls_number_constraints 0
_refine_ls_number_parameters 687
_refine_ls_number_reflns 11269
_refine_ls_number_restraints 0
_refine_ls_restrained_S_all 1.003
_refine_ls_R_factor_all 0.1193
_refine_ls_R_factor_gt 0.0584
_refine_ls_shift/su_max 0.001
_refine_ls_shift/su_mean 0
_refine_ls_structure_factor_coef Fsqd
_refine_ls_weighting_details 'w=1/[\s^2^(Fo^2^)+(0.0828P)^2^] where P=(Fo^2^+2Fc^2^)/3'
_refine_ls_weighting_scheme calc
_refine_ls_wR_factor_gt 0.1362
_refine_ls_wR_factor_ref 0.1687
_reflns_Friedel_coverage 0
_reflns_number_gt 6636
_reflns_number_total 11269
_reflns_threshold_expression 'I > 2\s(I)'
_cod_data_source_file c7dt01889d2.cif
_cod_data_source_block NIHO12
_cod_database_code 7043414
_shelx_estimated_absorpt_t_min 0.971
_shelx_estimated_absorpt_t_max 0.987

loop_
_space_group_symop_operation_xyz
'x, y, z'
'-x, y+1/2, -z+1/2'
'-x, -y, -z'
'x, -y-1/2, z-1/2'

loop_
_atom_site_label
_atom_site_type_symbol
_atom_site_fract_x
_atom_site_fract_y
_atom_site_fract_z
_atom_site_U_iso_or_equiv
_atom_site_adp_type
_atom_site_occupancy
_atom_site_site_symmetry_order
_atom_site_calc_flag
_atom_site_refinement_flags_posn
_atom_site_refinement_flags_adp
S1 S 0.30035(5) 0.42594(8) 0.43309(2) 0.0237(2) Uani 1 1 d . .
S2 S 0.30145(5) 0.49390(8) 0.35094(2) 0.0282(2) Uani 1 1 d . .
C1 C 0.28964(16) 0.3953(3) 0.38740(8) 0.0185(7) Uani 1 1 d . .
C2 C 0.26455(17) 0.2562(3) 0.37814(7) 0.0159(6) Uani 1 1 d . .
N1 N 0.31349(14) 0.1680(2) 0.36043(6) 0.0152(5) Uani 1 1 d . .
C3 C 0.26773(17) 0.0485(3) 0.35796(7) 0.0165(6) Uani 1 1 d . .
H3 H 0.287813 -0.031276 0.347487 0.02 Uiso 1 1 calc R U
C4 C 0.19064(18) 0.0664(3) 0.37294(7) 0.0172(6) Uani 1 1 d . .
H4 H 0.145018 0.002648 0.374299 0.021 Uiso 1 1 calc R U
N2 N 0.18934(14) 0.1951(2) 0.38618(6) 0.0159(5) Uani 1 1 d . .
C5 C 0.39865(17) 0.1968(3) 0.34653(7) 0.0164(6) Uani 1 1 d . .
C6 C 0.40391(17) 0.2186(3) 0.30837(7) 0.0172(6) Uani 1 1 d . .
C7 C 0.48320(18) 0.2588(3) 0.29580(8) 0.0203(7) Uani 1 1 d . .
H7 H 0.488042 0.274355 0.26997 0.024 Uiso 1 1 calc R U
C8 C 0.55705(18) 0.2769(3) 0.32112(8) 0.0202(7) Uani 1 1 d . .
C9 C 0.55181(17) 0.2477(3) 0.35813(7) 0.0192(7) Uani 1 1 d . .
H9 H 0.603016 0.255871 0.374718 0.023 Uiso 1 1 calc R U
C10 C 0.47271(17) 0.2063(3) 0.37188(7) 0.0163(6) Uani 1 1 d . .
O1 O 0.63062(12) 0.3223(2) 0.30550(5) 0.0299(6) Uani 1 1 d . .
C11 C 0.70670(19) 0.3470(4) 0.32993(9) 0.0394(10) Uani 1 1 d . .
H11A H 0.69233 0.412312 0.348689 0.059 Uiso 1 1 calc R U
H11B H 0.754337 0.381049 0.315571 0.059 Uiso 1 1 calc R U
H11C H 0.725812 0.264622 0.342341 0.059 Uiso 1 1 calc R U
C12 C 0.47034(17) 0.1654(3) 0.41249(7) 0.0167(6) Uani 1 1 d . .
H12 H 0.413699 0.199757 0.421345 0.02 Uiso 1 1 calc R U
C13 C 0.46825(17) 0.0151(3) 0.41677(7) 0.0184(7) Uani 1 1 d . .
C14 C 0.46937(18) -0.0739(3) 0.38720(8) 0.0227(7) Uani 1 1 d . .
H14 H 0.474598 -0.041605 0.362655 0.027 Uiso 1 1 calc R U
C15 C 0.46297(19) -0.2088(3) 0.39310(9) 0.0270(8) Uani 1 1 d . .
H15 H 0.46254 -0.267895 0.372557 0.032 Uiso 1 1 calc R U
C16 C 0.45723(19) -0.2577(3) 0.42861(9) 0.0291(8) Uani 1 1 d . .
H16 H 0.452792 -0.350173 0.432546 0.035 Uiso 1 1 calc R U
C17 C 0.45794(18) -0.1715(3) 0.45852(8) 0.0263(8) Uani 1 1 d . .
H17 H 0.455695 -0.205094 0.483108 0.032 Uiso 1 1 calc R U
C18 C 0.46191(18) -0.0369(3) 0.45270(8) 0.0235(7) Uani 1 1 d . .
H18 H 0.460323 0.021498 0.473319 0.028 Uiso 1 1 calc R U
C19 C 0.54518(17) 0.2300(3) 0.43683(7) 0.0181(7) Uani 1 1 d . .
C20 C 0.53293(19) 0.3577(3) 0.44999(8) 0.0231(7) Uani 1 1 d . .
H20 H 0.478432 0.401747 0.444177 0.028 Uiso 1 1 calc R U
C21 C 0.59950(19) 0.4212(3) 0.47150(8) 0.0271(8) Uani 1 1 d . .
H21 H 0.590603 0.508351 0.480339 0.032 Uiso 1 1 calc R U
C22 C 0.67898(19) 0.3572(3) 0.48006(8) 0.0274(8) Uani 1 1 d . .
H22 H 0.724242 0.399908 0.495193 0.033 Uiso 1 1 calc R U
C23 C 0.69251(19) 0.2323(3) 0.46672(8) 0.0259(8) Uani 1 1 d . .
H23 H 0.747702 0.189723 0.472124 0.031 Uiso 1 1 calc R U
C24 C 0.62565(18) 0.1675(3) 0.44528(8) 0.0225(7) Uani 1 1 d . .
H24 H 0.635093 0.080536 0.436448 0.027 Uiso 1 1 calc R U
C25 C 0.32437(17) 0.1935(3) 0.28085(7) 0.0195(7) Uani 1 1 d . .
H25 H 0.271841 0.231519 0.292327 0.023 Uiso 1 1 calc R U
C26 C 0.33255(17) 0.2667(3) 0.24411(8) 0.0216(7) Uani 1 1 d . .
C27 C 0.31845(19) 0.4017(3) 0.24323(8) 0.0277(8) Uani 1 1 d . .
H27 H 0.300654 0.44524 0.264886 0.033 Uiso 1 1 calc R U
C28 C 0.3299(2) 0.4749(3) 0.21115(9) 0.0323(8) Uani 1 1 d . .
H28 H 0.320348 0.567712 0.210948 0.039 Uiso 1 1 calc R U
C29 C 0.3551(2) 0.4118(4) 0.17980(9) 0.0347(9) Uani 1 1 d . .
H29 H 0.362925 0.461017 0.157774 0.042 Uiso 1 1 calc R U
C30 C 0.3693(2) 0.2771(4) 0.18019(8) 0.0323(8) Uani 1 1 d . .
H30 H 0.386516 0.233813 0.158408 0.039 Uiso 1 1 calc R U
C31 C 0.35832(19) 0.2048(3) 0.21221(8) 0.0272(8) Uani 1 1 d . .
H31 H 0.368535 0.112194 0.212346 0.033 Uiso 1 1 calc R U
C32 C 0.30683(18) 0.0460(3) 0.27604(7) 0.0205(7) Uani 1 1 d . .
C33 C 0.22056(19) 0.0036(3) 0.26674(8) 0.0256(7) Uani 1 1 d . .
H33 H 0.175686 0.067165 0.260866 0.031 Uiso 1 1 calc R U
C34 C 0.1994(2) -0.1290(3) 0.26594(9) 0.0330(8) Uani 1 1 d . .
H34 H 0.140205 -0.155804 0.259735 0.04 Uiso 1 1 calc R U
C35 C 0.2641(2) -0.2231(3) 0.27416(9) 0.0348(8) Uani 1 1 d . .
H35 H 0.249263 -0.314245 0.274185 0.042 Uiso 1 1 calc R U
C36 C 0.3501(2) -0.1834(3) 0.28229(8) 0.0311(8) Uani 1 1 d . .
H36 H 0.394874 -0.247635 0.287584 0.037 Uiso 1 1 calc R U
C37 C 0.3716(2) -0.0500(3) 0.28279(7) 0.0247(7) Uani 1 1 d . .
H37 H 0.43137 -0.023859 0.287803 0.03 Uiso 1 1 calc R U
C38 C 0.12137(17) 0.2514(3) 0.40775(7) 0.0169(6) Uani 1 1 d . .
C39 C 0.05993(17) 0.3382(3) 0.39060(7) 0.0165(6) Uani 1 1 d . .
C40 C -0.00348(18) 0.3922(3) 0.41261(8) 0.0215(7) Uani 1 1 d . .
H40 H -0.045735 0.452709 0.401815 0.026 Uiso 1 1 calc R U
C41 C -0.00558(18) 0.3589(3) 0.44983(8) 0.0209(7) Uani 1 1 d . .
C42 C 0.05571(18) 0.2691(3) 0.46594(8) 0.0202(7) Uani 1 1 d . .
H42 H 0.052783 0.244613 0.491325 0.024 Uiso 1 1 calc R U
C43 C 0.12011(17) 0.2157(3) 0.44553(7) 0.0179(7) Uani 1 1 d . .
O2 O -0.06497(13) 0.4067(2) 0.47297(6) 0.0286(5) Uani 1 1 d . .
C44 C -0.1212(2) 0.5108(3) 0.45928(9) 0.0314(8) Uani 1 1 d . .
H44A H -0.085554 0.580672 0.448872 0.047 Uiso 1 1 calc R U
H44B H -0.153174 0.546915 0.479732 0.047 Uiso 1 1 calc R U
H44C H -0.163475 0.476613 0.439808 0.047 Uiso 1 1 calc R U
C45 C 0.05809(17) 0.3665(3) 0.34885(8) 0.0202(7) Uani 1 1 d . .
H45 H 0.120634 0.370013 0.341822 0.024 Uiso 1 1 calc R U
C46 C 0.01173(18) 0.2561(3) 0.32625(8) 0.0201(7) Uani 1 1 d . .
C47 C -0.05658(19) 0.1836(3) 0.33941(9) 0.0264(7) Uani 1 1 d . .
H47 H -0.071589 0.195302 0.36441 0.032 Uiso 1 1 calc R U
C48 C -0.1038(2) 0.0935(3) 0.31650(9) 0.0324(8) Uani 1 1 d . .
H48 H -0.151862 0.046525 0.325692 0.039 Uiso 1 1 calc R U
C49 C -0.0810(2) 0.0724(3) 0.28062(9) 0.0312(8) Uani 1 1 d . .
H49 H -0.112994 0.010307 0.265137 0.037 Uiso 1 1 calc R U
C50 C -0.0118(2) 0.1415(3) 0.26723(9) 0.0313(8) Uani 1 1 d . .
H50 H 0.004522 0.126352 0.242564 0.038 Uiso 1 1 calc R U
C51 C 0.0340(2) 0.2332(3) 0.28976(8) 0.0257(7) Uani 1 1 d . .
H51 H 0.081322 0.281098 0.280243 0.031 Uiso 1 1 calc R U
C52 C 0.01571(19) 0.5007(3) 0.33918(7) 0.0214(7) Uani 1 1 d . .
C53 C 0.0668(2) 0.6140(3) 0.34037(8) 0.0306(8) Uani 1 1 d . .
H53 H 0.128779 0.608057 0.345789 0.037 Uiso 1 1 calc R U
C54 C 0.0276(3) 0.7366(3) 0.33365(9) 0.0420(10) Uani 1 1 d . .
H54 H 0.062916 0.814139 0.334807 0.05 Uiso 1 1 calc R U
C55 C -0.0616(3) 0.7465(4) 0.32538(9) 0.0438(10) Uani 1 1 d . .
H55 H -0.087996 0.830766 0.321065 0.053 Uiso 1 1 calc R U
C56 C -0.1129(2) 0.6345(4) 0.32331(10) 0.0413(9) Uani 1 1 d . .
H56 H -0.174721 0.64093 0.317441 0.05 Uiso 1 1 calc R U
C57 C -0.0740(2) 0.5124(3) 0.32983(9) 0.0306(8) Uani 1 1 d . .
H57 H -0.109541 0.435043 0.327851 0.037 Uiso 1 1 calc R U
C58 C 0.18721(18) 0.1160(3) 0.46262(7) 0.0193(7) Uani 1 1 d . .
H58 H 0.244506 0.134658 0.451512 0.023 Uiso 1 1 calc R U
C59 C 0.16154(18) -0.0254(3) 0.45172(7) 0.0203(7) Uani 1 1 d . .
C60 C 0.07351(19) -0.0658(3) 0.44633(8) 0.0245(7) Uani 1 1 d . .
H60 H 0.027166 -0.004763 0.449616 0.029 Uiso 1 1 calc R U
C61 C 0.0540(2) -0.1955(3) 0.43614(9) 0.0323(8) Uani 1 1 d . .
H61 H -0.005842 -0.222844 0.432544 0.039 Uiso 1 1 calc R U
C62 C 0.1207(2) -0.2849(3) 0.43119(9) 0.0336(8) Uani 1 1 d . .
H62 H 0.106904 -0.373636 0.424452 0.04 Uiso 1 1 calc R U
C63 C 0.2076(2) -0.2446(3) 0.43609(8) 0.0317(8) Uani 1 1 d . .
H63 H 0.25382 -0.305407 0.432368 0.038 Uiso 1 1 calc R U
C64 C 0.2272(2) -0.1161(3) 0.44640(8) 0.0253(7) Uani 1 1 d . .
H64 H 0.287231 -0.089596 0.4499 0.03 Uiso 1 1 calc R U
C65 C 0.20415(18) 0.1307(3) 0.50498(8) 0.0207(7) Uani 1 1 d . .
C66 C 0.1568(2) 0.0610(3) 0.52975(8) 0.0296(8) Uani 1 1 d . .
H66 H 0.112355 0.000813 0.5206 0.036 Uiso 1 1 calc R U
C67 C 0.1733(2) 0.0776(4) 0.56816(9) 0.0348(9) Uani 1 1 d . .
H67 H 0.139738 0.029634 0.584944 0.042 Uiso 1 1 calc R U
C68 C 0.2382(2) 0.1638(4) 0.58174(9) 0.0357(9) Uani 1 1 d . .
H68 H 0.24911 0.176027 0.607844 0.043 Uiso 1 1 calc R U
C69 C 0.2871(2) 0.2317(3) 0.55723(9) 0.0358(9) Uani 1 1 d . .
H69 H 0.33254 0.289947 0.566496 0.043 Uiso 1 1 calc R U
C70 C 0.2704(2) 0.2159(3) 0.51902(8) 0.0300(8) Uani 1 1 d . .
H70 H 0.304444 0.263495 0.502342 0.036 Uiso 1 1 calc R U

loop_
_atom_site_aniso_label
_atom_site_aniso_U_11
_atom_site_aniso_U_22
_atom_site_aniso_U_33
_atom_site_aniso_U_23
_atom_site_aniso_U_13
_atom_site_aniso_U_12
S1 0.0266(4) 0.0210(5) 0.0233(4) -0.0055(3) -0.0005(3) -0.0008(3)
S2 0.0330(4) 0.0234(5) 0.0283(4) 0.0049(4) 0.0025(3) -0.0054(4)
C1 0.0107(13) 0.0191(17) 0.0258(16) -0.0022(13) 0.0012(11) 0.0022(12)
C2 0.0133(14) 0.0216(17) 0.0121(14) -0.0005(12) -0.0031(10) -0.0001(12)
N1 0.0154(12) 0.0161(14) 0.0141(12) -0.0003(10) 0.0011(9) -0.0007(10)
C3 0.0200(15) 0.0141(16) 0.0149(14) -0.0017(12) -0.0031(11) -0.0026(12)
C4 0.0187(15) 0.0149(17) 0.0176(15) -0.0017(12) -0.0006(11) -0.0003(12)
N2 0.0152(12) 0.0175(14) 0.0146(12) 0.0002(10) -0.0013(9) 0.0002(10)
C5 0.0172(14) 0.0165(17) 0.0157(14) 0.0016(12) 0.0029(11) -0.0022(12)
C6 0.0171(15) 0.0180(17) 0.0163(14) -0.0007(12) -0.0002(11) 0.0024(12)
C7 0.0211(15) 0.0250(18) 0.0147(14) 0.0023(13) 0.0013(11) 0.0006(13)
C8 0.0162(15) 0.0249(18) 0.0199(15) 0.0019(13) 0.0044(11) -0.0015(12)
C9 0.0167(15) 0.0208(18) 0.0197(15) 0.0015(13) -0.0005(11) -0.0008(12)
C10 0.0209(15) 0.0123(16) 0.0156(14) -0.0005(12) -0.0005(11) 0.0006(12)
O1 0.0171(11) 0.0525(16) 0.0202(11) 0.0060(10) 0.0013(8) -0.0076(10)
C11 0.0190(16) 0.069(3) 0.0291(18) 0.0055(18) -0.0028(13) -0.0163(17)
C12 0.0167(14) 0.0193(17) 0.0138(14) 0.0005(12) -0.0006(11) -0.0001(12)
C13 0.0143(14) 0.0216(18) 0.0189(15) 0.0011(13) -0.0017(11) -0.0012(12)
C14 0.0226(15) 0.0261(19) 0.0191(15) 0.0001(14) 0.0004(12) 0.0038(13)
C15 0.0288(17) 0.023(2) 0.0282(18) -0.0035(14) -0.0027(13) 0.0033(14)
C16 0.0273(17) 0.0175(18) 0.042(2) 0.0049(15) -0.0017(14) -0.0003(13)
C17 0.0259(16) 0.029(2) 0.0235(17) 0.0106(15) -0.0040(13) -0.0040(14)
C18 0.0230(16) 0.0267(19) 0.0204(15) 0.0020(14) -0.0014(12) -0.0014(13)
C19 0.0206(15) 0.0187(17) 0.0147(14) 0.0015(12) -0.0018(11) -0.0014(12)
C20 0.0244(16) 0.0235(19) 0.0209(16) 0.0008(13) -0.0018(12) 0.0000(13)
C21 0.0345(18) 0.0215(18) 0.0247(17) -0.0008(14) -0.0023(13) -0.0083(14)
C22 0.0290(17) 0.031(2) 0.0211(16) 0.0014(14) -0.0054(13) -0.0138(14)
C23 0.0193(15) 0.036(2) 0.0220(16) 0.0037(15) -0.0022(12) -0.0016(14)
C24 0.0234(16) 0.0261(18) 0.0179(15) 0.0025(13) 0.0014(12) 0.0006(13)
C25 0.0150(14) 0.0259(18) 0.0175(15) 0.0017(13) -0.0008(11) -0.0012(12)
C26 0.0168(15) 0.030(2) 0.0167(15) 0.0021(14) -0.0038(11) -0.0025(13)
C27 0.0261(16) 0.033(2) 0.0237(17) 0.0025(15) -0.0004(13) 0.0004(14)
C28 0.0318(18) 0.032(2) 0.0319(19) 0.0116(16) -0.0045(14) 0.0010(15)
C29 0.0317(18) 0.047(3) 0.0247(18) 0.0142(17) -0.0065(14) -0.0055(16)
C30 0.0308(18) 0.051(3) 0.0150(16) 0.0007(16) 0.0013(13) -0.0083(16)
C31 0.0257(17) 0.036(2) 0.0196(16) 0.0018(15) 0.0001(12) -0.0032(14)
C32 0.0242(15) 0.0272(19) 0.0101(14) 0.0001(12) 0.0020(11) -0.0020(13)
C33 0.0275(16) 0.029(2) 0.0198(15) 0.0001(14) -0.0031(12) -0.0026(14)
C34 0.0372(19) 0.033(2) 0.0291(18) -0.0039(16) 0.0012(15) -0.0159(16)
C35 0.055(2) 0.024(2) 0.0269(18) -0.0049(15) 0.0133(16) -0.0081(17)
C36 0.043(2) 0.027(2) 0.0233(17) -0.0044(15) 0.0062(14) 0.0058(16)
C37 0.0296(17) 0.030(2) 0.0146(15) -0.0041(14) 0.0031(12) 0.0016(14)
C38 0.0121(13) 0.0188(17) 0.0197(15) -0.0042(13) 0.0010(11) -0.0018(12)
C39 0.0130(13) 0.0183(17) 0.0182(14) -0.0004(12) 0.0004(11) -0.0032(12)
C40 0.0167(15) 0.0198(18) 0.0274(16) 0.0011(13) -0.0034(12) 0.0012(12)
C41 0.0165(15) 0.0223(18) 0.0243(16) -0.0045(13) 0.0039(12) -0.0011(12)
C42 0.0208(15) 0.0233(18) 0.0165(15) 0.0008(13) 0.0024(12) -0.0011(13)
C43 0.0176(14) 0.0204(17) 0.0154(14) -0.0015(12) -0.0012(11) -0.0025(12)
O2 0.0267(12) 0.0318(14) 0.0283(12) -0.0013(10) 0.0090(9) 0.0074(10)
C44 0.0257(17) 0.030(2) 0.0395(19) -0.0004(16) 0.0094(14) 0.0056(15)
C45 0.0145(14) 0.0250(18) 0.0209(15) 0.0013(13) -0.0018(11) -0.0013(12)
C46 0.0212(15) 0.0168(17) 0.0217(16) 0.0007(13) -0.0017(12) 0.0032(12)
C47 0.0272(17) 0.0229(19) 0.0291(17) -0.0044(14) 0.0016(13) -0.0003(14)
C48 0.0334(19) 0.0201(19) 0.043(2) -0.0019(16) -0.0027(15) -0.0027(14)
C49 0.0351(19) 0.0212(19) 0.0356(19) -0.0065(15) -0.0089(15) 0.0027(15)
C50 0.0386(19) 0.033(2) 0.0212(16) -0.0038(15) -0.0054(14) 0.0099(16)
C51 0.0281(17) 0.0254(19) 0.0227(17) 0.0028(14) -0.0038(13) 0.0053(14)
C52 0.0289(16) 0.0204(18) 0.0144(14) -0.0002(13) -0.0025(12) 0.0006(13)
C53 0.043(2) 0.023(2) 0.0257(17) -0.0029(15) -0.0006(14) -0.0062(15)
C54 0.070(3) 0.021(2) 0.034(2) -0.0009(16) -0.0011(18) -0.0083(18)
C55 0.076(3) 0.023(2) 0.031(2) 0.0032(16) -0.0019(18) 0.0164(19)
C56 0.044(2) 0.039(2) 0.040(2) 0.0040(18) -0.0021(16) 0.0186(18)
C57 0.0271(17) 0.0222(19) 0.041(2) 0.0032(15) -0.0055(14) 0.0017(14)
C58 0.0194(15) 0.0206(17) 0.0181(15) 0.0023(13) 0.0015(11) 0.0004(12)
C59 0.0244(15) 0.0224(18) 0.0142(14) 0.0014(13) 0.0014(11) 0.0021(13)
C60 0.0227(16) 0.0268(19) 0.0242(16) 0.0010(14) 0.0029(12) -0.0017(13)
C61 0.0370(19) 0.026(2) 0.0339(19) -0.0003(15) -0.0009(15) -0.0087(16)
C62 0.049(2) 0.0211(19) 0.0293(18) -0.0001(15) -0.0041(15) -0.0019(16)
C63 0.041(2) 0.026(2) 0.0275(18) -0.0012(15) -0.0032(15) 0.0089(15)
C64 0.0267(17) 0.0266(19) 0.0221(16) 0.0018(14) -0.0018(13) 0.0034(14)
C65 0.0205(15) 0.0226(18) 0.0183(15) -0.0003(13) -0.0038(12) 0.0066(13)
C66 0.0292(17) 0.038(2) 0.0208(16) -0.0016(15) -0.0035(13) 0.0002(15)
C67 0.0351(19) 0.049(2) 0.0207(16) 0.0038(16) 0.0015(14) 0.0044(17)
C68 0.038(2) 0.048(2) 0.0191(17) -0.0026(16) -0.0070(15) 0.0121(17)
C69 0.044(2) 0.034(2) 0.0263(18) -0.0066(16) -0.0150(16) -0.0001(16)
C70 0.0334(18) 0.030(2) 0.0255(17) 0.0011(15) -0.0060(14) -0.0017(14)

loop_
_atom_type_symbol
_atom_type_description
_atom_type_scat_dispersion_real
_atom_type_scat_dispersion_imag
_atom_type_scat_source
C C 0.0033 0.0016 'International Tables Vol C Tables 4.2.6.8 and 6.1.1.4'
H H 0 0 'International Tables Vol C Tables 4.2.6.8 and 6.1.1.4'
N N 0.0061 0.0033 'International Tables Vol C Tables 4.2.6.8 and 6.1.1.4'
O O 0.0106 0.006 'International Tables Vol C Tables 4.2.6.8 and 6.1.1.4'
S S 0.1246 0.1234 'International Tables Vol C Tables 4.2.6.8 and 6.1.1.4'

loop_
_geom_angle_atom_site_label_1
_geom_angle_atom_site_label_2
_geom_angle_atom_site_label_3
_geom_angle
C2 C1 S2 115.4(2)
C2 C1 S1 113.7(2)
S2 C1 S1 130.90(18)
N2 C2 N1 107.5(2)
N2 C2 C1 126.3(3)
N1 C2 C1 126.2(2)
C2 N1 C3 108.4(2)
C2 N1 C5 124.3(2)
C3 N1 C5 127.3(2)
C4 C3 N1 107.7(3)
C4 C3 H3 126.2
N1 C3 H3 126.2
C3 C4 N2 107.4(2)
C3 C4 H4 126.3
N2 C4 H4 126.3
C2 N2 C4 108.9(2)
C2 N2 C38 125.5(2)
C4 N2 C38 125.4(2)
C6 C5 C10 122.0(3)
C6 C5 N1 119.0(2)
C10 C5 N1 119.0(2)
C7 C6 C5 118.7(2)
C7 C6 C25 120.4(2)
C5 C6 C25 120.8(2)
C6 C7 C8 120.1(3)
C6 C7 H7 119.9
C8 C7 H7 119.9
O1 C8 C9 125.2(2)
O1 C8 C7 114.6(2)
C9 C8 C7 120.2(3)
C8 C9 C10 121.2(2)
C8 C9 H9 119.4
C10 C9 H9 119.4
C9 C10 C5 117.5(2)
C9 C10 C12 120.1(2)
C5 C10 C12 122.3(3)
C8 O1 C11 117.2(2)
O1 C11 H11A 109.5
O1 C11 H11B 109.5
H11A C11 H11B 109.5
O1 C11 H11C 109.5
H11A C11 H11C 109.5
H11B C11 H11C 109.5
C10 C12 C13 111.7(2)
C10 C12 C19 111.5(2)
C13 C12 C19 112.8(2)
C10 C12 H12 106.8
C13 C12 H12 106.8
C19 C12 H12 106.8
C14 C13 C18 117.7(3)
C14 C13 C12 124.3(3)
C18 C13 C12 118.0(3)
C15 C14 C13 121.0(3)
C15 C14 H14 119.5
C13 C14 H14 119.5
C16 C15 C14 120.3(3)
C16 C15 H15 119.8
C14 C15 H15 119.8
C15 C16 C17 119.8(3)
C15 C16 H16 120.1
C17 C16 H16 120.1
C18 C17 C16 120.1(3)
C18 C17 H17 119.9
C16 C17 H17 119.9
C17 C18 C13 121.1(3)
C17 C18 H18 119.5
C13 C18 H18 119.5
C24 C19 C20 118.9(2)
C24 C19 C12 122.4(3)
C20 C19 C12 118.6(2)
C21 C20 C19 120.7(3)
C21 C20 H20 119.7
C19 C20 H20 119.7
C22 C21 C20 119.8(3)
C22 C21 H21 120.1
C20 C21 H21 120.1
C23 C22 C21 120.1(2)
C23 C22 H22 119.9
C21 C22 H22 119.9
C22 C23 C24 120.3(3)
C22 C23 H23 119.8
C24 C23 H23 119.8
C19 C24 C23 120.1(3)
C19 C24 H24 120
C23 C24 H24 120
C32 C25 C26 113.6(2)
C32 C25 C6 111.1(2)
C26 C25 C6 111.8(2)
C32 C25 H25 106.6
C26 C25 H25 106.6
C6 C25 H25 106.6
C27 C26 C31 118.6(3)
C27 C26 C25 118.5(3)
C31 C26 C25 122.8(3)
C26 C27 C28 121.1(3)
C26 C27 H27 119.4
C28 C27 H27 119.4
C29 C28 C27 119.4(3)
C29 C28 H28 120.3
C27 C28 H28 120.3
C28 C29 C30 120.2(3)
C28 C29 H29 119.9
C30 C29 H29 119.9
C29 C30 C31 120.2(3)
C29 C30 H30 119.9
C31 C30 H30 119.9
C30 C31 C26 120.4(3)
C30 C31 H31 119.8
C26 C31 H31 119.8
C37 C32 C33 117.8(3)
C37 C32 C25 123.2(2)
C33 C32 C25 118.8(3)
C34 C33 C32 121.1(3)
C34 C33 H33 119.4
C32 C33 H33 119.4
C33 C34 C35 120.2(3)
C33 C34 H34 119.9
C35 C34 H34 119.9
C36 C35 C34 119.5(3)
C36 C35 H35 120.2
C34 C35 H35 120.2
C35 C36 C37 120.3(3)
C35 C36 H36 119.9
C37 C36 H36 119.9
C36 C37 C32 120.9(3)
C36 C37 H37 119.5
C32 C37 H37 119.5
C39 C38 C43 122.4(3)
C39 C38 N2 119.4(2)
C43 C38 N2 118.3(2)
C38 C39 C40 117.5(3)
C38 C39 C45 121.3(3)
C40 C39 C45 121.1(2)
C41 C40 C39 121.0(2)
C41 C40 H40 119.5
C39 C40 H40 119.5
O2 C41 C40 124.6(2)
O2 C41 C42 115.4(3)
C40 C41 C42 120.0(3)
C43 C42 C41 120.8(3)
C43 C42 H42 119.6
C41 C42 H42 119.6
C42 C43 C38 118.2(2)
C42 C43 C58 121.5(2)
C38 C43 C58 120.2(3)
C41 O2 C44 117.4(2)
O2 C44 H44A 109.5
O2 C44 H44B 109.5
H44A C44 H44B 109.5
O2 C44 H44C 109.5
H44A C44 H44C 109.5
H44B C44 H44C 109.5
C46 C45 C39 111.3(2)
C46 C45 C52 110.9(2)
C39 C45 C52 111.6(2)
C46 C45 H45 107.6
C39 C45 H45 107.6
C52 C45 H45 107.6
C47 C46 C51 118.1(3)
C47 C46 C45 122.4(3)
C51 C46 C45 119.3(3)
C46 C47 C48 120.8(3)
C46 C47 H47 119.6
C48 C47 H47 119.6
C49 C48 C47 120.3(3)
C49 C48 H48 119.8
C47 C48 H48 119.8
C48 C49 C50 119.8(3)
C48 C49 H49 120.1
C50 C49 H49 120.1
C49 C50 C51 120.0(3)
C49 C50 H50 120
C51 C50 H50 120
C50 C51 C46 121.0(3)
C50 C51 H51 119.5
C46 C51 H51 119.5
C53 C52 C57 118.4(3)
C53 C52 C45 120.2(3)
C57 C52 C45 121.4(3)
C52 C53 C54 120.2(3)
C52 C53 H53 119.9
C54 C53 H53 119.9
C55 C54 C53 120.5(3)
C55 C54 H54 119.7
C53 C54 H54 119.7
C54 C55 C56 119.9(3)
C54 C55 H55 120
C56 C55 H55 120
C55 C56 C57 119.7(3)
C55 C56 H56 120.2
C57 C56 H56 120.2
C56 C57 C52 121.2(3)
C56 C57 H57 119.4
C52 C57 H57 119.4
C59 C58 C43 111.3(2)
C59 C58 C65 111.6(2)
C43 C58 C65 113.3(2)
C59 C58 H58 106.7
C43 C58 H58 106.7
C65 C58 H58 106.7
C64 C59 C60 118.7(3)
C64 C59 C58 119.1(3)
C60 C59 C58 122.3(3)
C61 C60 C59 119.8(3)
C61 C60 H60 120.1
C59 C60 H60 120.1
C62 C61 C60 120.6(3)
C62 C61 H61 119.7
C60 C61 H61 119.7
C61 C62 C63 119.6(3)
C61 C62 H62 120.2
C63 C62 H62 120.2
C64 C63 C62 120.0(3)
C64 C63 H63 120
C62 C63 H63 120
C59 C64 C63 121.4(3)
C59 C64 H64 119.3
C63 C64 H64 119.3
C66 C65 C70 118.6(3)
C66 C65 C58 122.2(2)
C70 C65 C58 119.1(3)
C65 C66 C67 120.8(3)
C65 C66 H66 119.6
C67 C66 H66 119.6
C68 C67 C66 120.1(3)
C68 C67 H67 120
C66 C67 H67 120
C69 C68 C67 119.5(3)
C69 C68 H68 120.2
C67 C68 H68 120.2
C68 C69 C70 120.5(3)
C68 C69 H69 119.8
C70 C69 H69 119.8
C69 C70 C65 120.5(3)
C69 C70 H70 119.7
C65 C70 H70 119.7

loop_
_geom_bond_atom_site_label_1
_geom_bond_atom_site_label_2
_geom_bond_distance
S1 C1 1.669(3)
S2 C1 1.667(3)
C1 C2 1.490(4)
C2 N2 1.347(3)
C2 N1 1.350(3)
N1 C3 1.394(3)
N1 C5 1.448(3)
C3 C4 1.334(4)
C3 H3 0.95
C4 N2 1.388(3)
C4 H4 0.95
N2 C38 1.450(4)
C5 C6 1.398(4)
C5 C10 1.401(3)
C6 C7 1.376(4)
C6 C25 1.528(3)
C7 C8 1.406(3)
C7 H7 0.95
C8 O1 1.364(3)
C8 C9 1.371(4)
C9 C10 1.394(4)
C9 H9 0.95
C10 C12 1.521(4)
O1 C11 1.424(3)
C11 H11A 0.98
C11 H11B 0.98
C11 H11C 0.98
C12 C13 1.529(4)
C12 C19 1.532(3)
C12 H12 1
C13 C14 1.395(4)
C13 C18 1.405(4)
C14 C15 1.386(4)
C14 H14 0.95
C15 C16 1.378(4)
C15 H15 0.95
C16 C17 1.384(4)
C16 H16 0.95
C17 C18 1.380(4)
C17 H17 0.95
C18 H18 0.95
C19 C24 1.391(4)
C19 C20 1.393(4)
C20 C21 1.387(4)
C20 H20 0.95
C21 C22 1.385(4)
C21 H21 0.95
C22 C23 1.373(4)
C22 H22 0.95
C23 C24 1.395(4)
C23 H23 0.95
C24 H24 0.95
C25 C32 1.524(4)
C25 C26 1.527(4)
C25 H25 1
C26 C27 1.383(4)
C26 C31 1.387(4)
C27 C28 1.392(4)
C27 H27 0.95
C28 C29 1.374(5)
C28 H28 0.95
C29 C30 1.380(5)
C29 H29 0.95
C30 C31 1.384(4)
C30 H30 0.95
C31 H31 0.95
C32 C37 1.391(4)
C32 C33 1.396(4)
C33 C34 1.380(4)
C33 H33 0.95
C34 C35 1.385(5)
C34 H34 0.95
C35 C36 1.378(4)
C35 H35 0.95
C36 C37 1.390(4)
C36 H36 0.95
C37 H37 0.95
C38 C39 1.394(4)
C38 C43 1.408(4)
C39 C40 1.399(4)
C39 C45 1.527(4)
C40 C41 1.383(4)
C40 H40 0.95
C41 O2 1.358(3)
C41 C42 1.397(4)
C42 C43 1.373(4)
C42 H42 0.95
C43 C58 1.532(4)
O2 C44 1.422(3)
C44 H44A 0.98
C44 H44B 0.98
C44 H44C 0.98
C45 C46 1.525(4)
C45 C52 1.532(4)
C45 H45 1
C46 C47 1.381(4)
C46 C51 1.397(4)
C47 C48 1.393(4)
C47 H47 0.95
C48 C49 1.375(5)
C48 H48 0.95
C49 C50 1.377(5)
C49 H49 0.95
C50 C51 1.387(4)
C50 H50 0.95
C51 H51 0.95
C52 C53 1.384(4)
C52 C57 1.386(4)
C53 C54 1.390(5)
C53 H53 0.95
C54 C55 1.369(5)
C54 H54 0.95
C55 C56 1.375(5)
C55 H55 0.95
C56 C57 1.382(4)
C56 H56 0.95
C57 H57 0.95
C58 C59 1.528(4)
C58 C65 1.535(4)
C58 H58 1
C59 C64 1.378(4)
C59 C60 1.398(4)
C60 C61 1.389(4)
C60 H60 0.95
C61 C62 1.378(5)
C61 H61 0.95
C62 C63 1.380(4)
C62 H62 0.95
C63 C64 1.379(4)
C63 H63 0.95
C64 H64 0.95
C65 C66 1.378(4)
C65 C70 1.393(4)
C66 C67 1.397(4)
C66 H66 0.95
C67 C68 1.380(4)
C67 H67 0.95
C68 C69 1.375(5)
C68 H68 0.95
C69 C70 1.389(4)
C69 H69 0.95
C70 H70 0.95

loop_
_geom_torsion_atom_site_label_1
_geom_torsion_atom_site_label_2
_geom_torsion_atom_site_label_3
_geom_torsion_atom_site_label_4
_geom_torsion
S2 C1 C2 N2 -116.8(3)
S1 C1 C2 N2 62.7(3)
S2 C1 C2 N1 63.8(3)
S1 C1 C2 N1 -116.6(3)
N2 C2 N1 C3 -0.9(3)
C1 C2 N1 C3 178.6(2)
N2 C2 N1 C5 178.7(2)
C1 C2 N1 C5 -1.8(4)
C2 N1 C3 C4 2.1(3)
C5 N1 C3 C4 -177.5(2)
N1 C3 C4 N2 -2.4(3)
N1 C2 N2 C4 -0.6(3)
C1 C2 N2 C4 180.0(2)
N1 C2 N2 C38 174.9(2)
C1 C2 N2 C38 -4.6(4)
C3 C4 N2 C2 1.9(3)
C3 C4 N2 C38 -173.6(2)
C2 N1 C5 C6 -102.5(3)
C3 N1 C5 C6 77.0(3)
C2 N1 C5 C10 75.4(3)
C3 N1 C5 C10 -105.1(3)
C10 C5 C6 C7 -4.2(4)
N1 C5 C6 C7 173.6(3)
C10 C5 C6 C25 173.5(3)
N1 C5 C6 C25 -8.6(4)
C5 C6 C7 C8 0.2(4)
C25 C6 C7 C8 -177.6(3)
C6 C7 C8 O1 -177.3(3)
C6 C7 C8 C9 3.5(4)
O1 C8 C9 C10 177.6(3)
C7 C8 C9 C10 -3.3(4)
C8 C9 C10 C5 -0.6(4)
C8 C9 C10 C12 175.7(3)
C6 C5 C10 C9 4.4(4)
N1 C5 C10 C9 -173.4(2)
C6 C5 C10 C12 -171.8(3)
N1 C5 C10 C12 10.4(4)
C9 C8 O1 C11 -3.0(4)
C7 C8 O1 C11 177.8(3)
C9 C10 C12 C13 -102.5(3)
C5 C10 C12 C13 73.6(3)
C9 C10 C12 C19 24.7(4)
C5 C10 C12 C19 -159.3(3)
C10 C12 C13 C14 0.7(4)
C19 C12 C13 C14 -125.8(3)
C10 C12 C13 C18 -177.2(2)
C19 C12 C13 C18 56.4(3)
C18 C13 C14 C15 1.0(4)
C12 C13 C14 C15 -176.8(2)
C13 C14 C15 C16 -1.4(4)
C14 C15 C16 C17 -0.1(4)
C15 C16 C17 C18 1.8(4)
C16 C17 C18 C13 -2.1(4)
C14 C13 C18 C17 0.7(4)
C12 C13 C18 C17 178.7(2)
C10 C12 C19 C24 -94.3(3)
C13 C12 C19 C24 32.3(4)
C10 C12 C19 C20 83.7(3)
C13 C12 C19 C20 -149.7(3)
C24 C19 C20 C21 -0.6(4)
C12 C19 C20 C21 -178.7(3)
C19 C20 C21 C22 -0.1(5)
C20 C21 C22 C23 1.2(5)
C21 C22 C23 C24 -1.7(5)
C20 C19 C24 C23 0.2(4)
C12 C19 C24 C23 178.2(3)
C22 C23 C24 C19 0.9(5)
C7 C6 C25 C32 105.8(3)
C5 C6 C25 C32 -71.8(3)
C7 C6 C25 C26 -22.3(4)
C5 C6 C25 C26 160.0(3)
C32 C25 C26 C27 158.3(2)
C6 C25 C26 C27 -74.9(3)
C32 C25 C26 C31 -25.4(4)
C6 C25 C26 C31 101.4(3)
C31 C26 C27 C28 -0.1(4)
C25 C26 C27 C28 176.3(2)
C26 C27 C28 C29 0.4(4)
C27 C28 C29 C30 -0.2(4)
C28 C29 C30 C31 -0.2(4)
C29 C30 C31 C26 0.4(4)
C27 C26 C31 C30 -0.3(4)
C25 C26 C31 C30 -176.5(2)
C26 C25 C32 C37 102.9(3)
C6 C25 C32 C37 -24.3(4)
C26 C25 C32 C33 -81.4(3)
C6 C25 C32 C33 151.5(3)
C37 C32 C33 C34 2.9(4)
C25 C32 C33 C34 -173.0(3)
C32 C33 C34 C35 -0.5(5)
C33 C34 C35 C36 -1.5(5)
C34 C35 C36 C37 0.9(5)
C35 C36 C37 C32 1.6(5)
C33 C32 C37 C36 -3.5(4)
C25 C32 C37 C36 172.3(3)
C2 N2 C38 C39 80.5(3)
C4 N2 C38 C39 -104.8(3)
C2 N2 C38 C43 -99.5(3)
C4 N2 C38 C43 75.2(3)
C43 C38 C39 C40 1.2(4)
N2 C38 C39 C40 -178.8(2)
C43 C38 C39 C45 -174.9(2)
N2 C38 C39 C45 5.1(4)
C38 C39 C40 C41 -0.9(4)
C45 C39 C40 C41 175.3(2)
C39 C40 C41 O2 -179.9(3)
C39 C40 C41 C42 -0.6(4)
O2 C41 C42 C43 -178.8(2)
C40 C41 C42 C43 1.9(4)
C41 C42 C43 C38 -1.6(4)
C41 C42 C43 C58 -179.3(2)
C39 C38 C43 C42 0.0(4)
N2 C38 C43 C42 180.0(2)
C39 C38 C43 C58 177.8(2)
N2 C38 C43 C58 -2.2(4)
C40 C41 O2 C44 -8.6(4)
C42 C41 O2 C44 172.1(2)
C38 C39 C45 C46 79.5(3)
C40 C39 C45 C46 -96.5(3)
C38 C39 C45 C52 -155.9(2)
C40 C39 C45 C52 28.0(3)
C39 C45 C46 C47 31.7(4)
C52 C45 C46 C47 -93.2(3)
C39 C45 C46 C51 -153.3(2)
C52 C45 C46 C51 81.9(3)
C51 C46 C47 C48 -2.2(4)
C45 C46 C47 C48 172.9(3)
C46 C47 C48 C49 2.1(5)
C47 C48 C49 C50 -0.6(5)
C48 C49 C50 C51 -0.8(5)
C49 C50 C51 C46 0.6(4)
C47 C46 C51 C50 0.8(4)
C45 C46 C51 C50 -174.4(2)
C46 C45 C52 C53 -147.5(3)
C39 C45 C52 C53 87.8(3)
C46 C45 C52 C57 33.7(4)
C39 C45 C52 C57 -90.9(3)
C57 C52 C53 C54 2.4(5)
C45 C52 C53 C54 -176.4(3)
C52 C53 C54 C55 -0.8(5)
C53 C54 C55 C56 -0.6(5)
C54 C55 C56 C57 0.4(5)
C55 C56 C57 C52 1.3(5)
C53 C52 C57 C56 -2.7(5)
C45 C52 C57 C56 176.1(3)
C42 C43 C58 C59 99.9(3)
C38 C43 C58 C59 -77.8(3)
C42 C43 C58 C65 -26.8(4)
C38 C43 C58 C65 155.5(3)
C43 C58 C59 C64 145.8(3)
C65 C58 C59 C64 -86.6(3)
C43 C58 C59 C60 -33.1(4)
C65 C58 C59 C60 94.5(3)
C64 C59 C60 C61 0.6(4)
C58 C59 C60 C61 179.5(3)
C59 C60 C61 C62 -0.2(5)
C60 C61 C62 C63 -0.6(5)
C61 C62 C63 C64 0.9(5)
C60 C59 C64 C63 -0.2(4)
C58 C59 C64 C63 -179.2(3)
C62 C63 C64 C59 -0.5(5)
C59 C58 C65 C66 -34.8(4)
C43 C58 C65 C66 91.7(3)
C59 C58 C65 C70 144.2(3)
C43 C58 C65 C70 -89.2(3)
C70 C65 C66 C67 1.5(5)
C58 C65 C66 C67 -179.4(3)
C65 C66 C67 C68 -0.6(5)
C66 C67 C68 C69 -0.7(5)
C67 C68 C69 C70 1.1(5)
C68 C69 C70 C65 -0.2(5)
C66 C65 C70 C69 -1.2(5)
C58 C65 C70 C69 179.7(3)
